data_2312199
loop_
_publ_author_name
'Shahed, H.'
'Sharma, N.'
'Angst, M.'
'Voigt, J.'
'Per&#xdf;on, J'
'Prakash, P.'
'T&#xf6;rnroos, K W'
'Chernyshov, D.'
'Gildenast, H.'
'Ohl, M.'
'Saffarini, G.'
'Grzechnik, A.'
'Friese, K.'

_publ_section_title
;
 Structural insight into the cooperativity of spin crossover compounds.
;
_journal_issue 'Pt 5'
_journal_name_full 'Acta crystallographica Section B, Structural science, crystal engineering and materials'
_journal_page_first 354
_journal_page_last 367
_journal_paper_doi 10.1107/S2052520623005814
_journal_volume 79
_journal_year 2023
_chemical_formula_sum 'C38 H28 Fe N6 S2'
_chemical_formula_weight 688.63
_space_group_crystal_system monoclinic
_space_group_IT_number 14
_space_group_name_Hall '-P 2ybc'
_space_group_name_H-M_alt 'P 1 21/c 1'
_atom_sites_solution_hydrogens geom
_audit_creation_method SHELXL-2018/3
_cell_angle_alpha 90
_cell_angle_beta 115.8498(11)
_cell_angle_gamma 90
_cell_formula_units_Z 4
_cell_length_a 17.24850(10)
_cell_length_b 12.25410(10)
_cell_length_c 16.9168(2)
_cell_measurement_reflns_used 19242
_cell_measurement_temperature 293(2)
_cell_measurement_theta_max 32.999
_cell_measurement_theta_min 1.895
_cell_volume 3217.84(6)
_computing_structure_refinement 'SHELXL-2018/3 (Sheldrick, 2018)'
_diffrn_ambient_temperature 293(2)
_diffrn_measured_fraction_theta_full 0.969
_diffrn_measured_fraction_theta_max 0.939
_diffrn_measurement_device_type '4-circle diffractometer'
_diffrn_radiation_type Synchrotron
_diffrn_radiation_wavelength 0.63582
_diffrn_reflns_av_R_equivalents 0.0276
_diffrn_reflns_av_unetI/netI 0.0278
_diffrn_reflns_Laue_measured_fraction_full 0.969
_diffrn_reflns_Laue_measured_fraction_max 0.939
_diffrn_reflns_limit_h_max 22
_diffrn_reflns_limit_h_min -22
_diffrn_reflns_limit_k_max 16
_diffrn_reflns_limit_k_min -16
_diffrn_reflns_limit_l_max 21
_diffrn_reflns_limit_l_min -21
_diffrn_reflns_number 23993
_diffrn_reflns_point_group_measured_fraction_full 0.969
_diffrn_reflns_point_group_measured_fraction_max 0.939
_diffrn_reflns_theta_full 22.426
_diffrn_reflns_theta_max 25.080
_diffrn_reflns_theta_min 1.894
_exptl_absorpt_coefficient_mu 0.467
_exptl_crystal_density_diffrn 1.421
_exptl_crystal_description Needle
_exptl_crystal_F_000 1424
_refine_diff_density_max 0.335
_refine_diff_density_min -0.432
_refine_diff_density_rms 0.053
_refine_ls_extinction_coef 0.0008(4)
_refine_ls_extinction_expression Fc^*^=kFc[1+0.001xFc^2^\l^3^/sin(2\q)]^-1/4^
_refine_ls_extinction_method 'SHELXL-2018/3 (Sheldrick 2018)'
_refine_ls_goodness_of_fit_ref 1.053
_refine_ls_hydrogen_treatment constr
_refine_ls_matrix_type full
_refine_ls_number_parameters 457
_refine_ls_number_reflns 7495
_refine_ls_number_restraints 73
_refine_ls_restrained_S_all 1.051
_refine_ls_R_factor_all 0.0328
_refine_ls_R_factor_gt 0.0312
_refine_ls_shift/su_max 0.002
_refine_ls_shift/su_mean 0.000
_refine_ls_structure_factor_coef Fsqd
_refine_ls_weighting_details 'w=1/[\s^2^(Fo^2^)+(0.0496P)^2^+1.0770P] where P=(Fo^2^+2Fc^2^)/3'
_refine_ls_weighting_scheme calc
_refine_ls_wR_factor_gt 0.0887
_refine_ls_wR_factor_ref 0.0900
_reflns_Friedel_coverage 0.000
_reflns_number_gt 7042
_reflns_number_total 7495
_reflns_threshold_expression 'I > 2\s(I)'
_cod_data_source_file Bia_Pmono_123K.cif
_cod_data_source_block SC2_123K
_cod_depositor_comments 'Adding full bibliography for 2312165--2312274.cif.'
_cod_original_sg_symbol_H-M 'P 21/c'
_cod_database_code 2312199
_shelx_shelxl_version_number 2018/3
_shelx_space_group_comment
;
The symmetry employed for this shelxl refinement is uniquely defined
by the following loop, which should always be used as a source of
symmetry information in preference to the above space-group names.
They are only intended as comments.
;

loop_
_space_group_symop_operation_xyz
'x, y, z'
'-x, y+1/2, -z+1/2'
'-x, -y, -z'
'x, -y-1/2, z-1/2'

loop_
_atom_site_label
_atom_site_type_symbol
_atom_site_fract_x
_atom_site_fract_y
_atom_site_fract_z
_atom_site_U_iso_or_equiv
_atom_site_adp_type
_atom_site_occupancy
_atom_site_site_symmetry_order
_atom_site_calc_flag
_atom_site_refinement_flags_posn
_atom_site_refinement_flags_adp
_atom_site_refinement_flags_occupancy
_atom_site_disorder_assembly
_atom_site_disorder_group
Fe01 Fe 0.75540(2) 0.29032(2) 0.81337(2) 0.02304(7) Uani 1 1 d . . . . .
S002 S 0.54588(2) 0.33240(3) 0.91716(2) 0.02951(9) Uani 1 1 d . . . . .
S001 S 0.94763(2) 0.13789(3) 1.07799(2) 0.03351(9) Uani 1 1 d . . . . .
N005 N 0.71405(7) 0.13948(8) 0.79428(7) 0.0234(2) Uani 1 1 d . . . . .
N006 N 0.79929(8) 0.43817(9) 0.82290(7) 0.0297(2) Uani 1 1 d . . . . .
N003 N 0.66995(7) 0.30303(8) 0.69107(7) 0.0243(2) Uani 1 1 d . . . . .
N004 N 0.84019(7) 0.26615(9) 0.76751(7) 0.0260(2) Uani 1 1 d . . . . .
N002 N 0.67179(8) 0.32628(9) 0.85649(7) 0.0295(2) Uani 1 1 d . . . . .
N001 N 0.83974(7) 0.25636(9) 0.93133(7) 0.0278(2) Uani 1 1 d . . . . .
C015 C 0.63579(9) 0.21235(10) 0.65450(9) 0.0262(3) Uani 1 1 d . . . . .
H015 H 0.597839 0.208140 0.595196 0.031 Uiso 1 1 calc R U . . .
C016 C 0.65943(8) 0.11749(10) 0.71031(8) 0.0250(2) Uani 1 1 d . . . . .
C003 C 0.65009(8) 0.39736(10) 0.63649(8) 0.0251(2) Uani 1 1 d . . . . .
C021 C 0.85199(8) 0.16664(10) 0.73103(9) 0.0263(3) Uani 1 1 d . . . . .
C024 C 0.86535(8) -0.03070(11) 0.65819(9) 0.0288(3) Uani 1 1 d D . . . .
C007 C 0.60248(9) 0.58244(11) 0.60801(9) 0.0285(3) Uani 1 1 d . . . . .
H007 H 0.582858 0.645144 0.624488 0.034 Uiso 1 1 calc R U . . .
C012 C 0.57087(10) 0.86617(12) 0.37213(10) 0.0334(3) Uani 1 1 d . . . . .
H012 H 0.563124 0.928130 0.337746 0.040 Uiso 1 1 calc R U . . .
C010 C 0.56178(9) 0.67290(11) 0.38477(9) 0.0289(3) Uani 1 1 d . . . . .
H010 H 0.547302 0.604746 0.358116 0.035 Uiso 1 1 calc R U . . .
C022 C 0.83323(9) 0.16088(11) 0.64322(9) 0.0304(3) Uani 1 1 d . . . . .
H022 H 0.815672 0.223039 0.608302 0.036 Uiso 1 1 calc R U . . .
C008 C 0.62206(9) 0.49123(11) 0.66118(9) 0.0273(3) Uani 1 1 d . . . . .
H008 H 0.616388 0.493011 0.713378 0.033 Uiso 1 1 calc R U . . .
C025 C 0.88369(9) -0.02304(11) 0.74627(9) 0.0298(3) Uani 1 1 d . . . . .
H025 H 0.900081 -0.085371 0.781081 0.036 Uiso 1 1 calc R U . . .
C002 C 0.61978(9) 0.32890(10) 0.88198(8) 0.0259(3) Uani 1 1 d . . . . .
C004 C 0.65814(9) 0.39488(10) 0.55911(9) 0.0281(3) Uani 1 1 d . . . . .
H004 H 0.676451 0.331490 0.542117 0.034 Uiso 1 1 calc R U . . .
C020 C 0.73618(9) 0.05740(10) 0.85153(9) 0.0274(3) Uani 1 1 d . . . . .
H020 H 0.772181 0.071732 0.910238 0.033 Uiso 1 1 calc R U . . .
C005 C 0.63899(9) 0.48664(11) 0.50678(9) 0.0288(3) Uani 1 1 d . . . . .
H005 H 0.644580 0.484407 0.454557 0.035 Uiso 1 1 calc R U . . .
C009 C 0.59501(9) 0.68064(11) 0.47529(9) 0.0264(3) Uani 1 1 d . . . . .
C017 C 0.62839(9) 0.01440(11) 0.68153(9) 0.0302(3) Uani 1 1 d . . . . .
H017 H 0.590961 0.002028 0.622909 0.036 Uiso 1 1 calc R U . . .
C006 C 0.61153(9) 0.58220(10) 0.53061(9) 0.0262(3) Uani 1 1 d . . . . .
C018 C 0.65377(10) -0.07016(11) 0.74113(10) 0.0325(3) Uani 1 1 d . . . . .
H018 H 0.634645 -0.140945 0.723396 0.039 Uiso 1 1 calc R U . . .
C001 C 0.88513(9) 0.20971(10) 0.99335(9) 0.0260(3) Uani 1 1 d . . . . .
C011 C 0.54977(9) 0.76484(12) 0.33337(10) 0.0321(3) Uani 1 1 d . . . . .
H011 H 0.527462 0.758251 0.272650 0.039 Uiso 1 1 calc R U . . .
C026 C 0.87819(9) 0.07469(11) 0.78330(9) 0.0282(3) Uani 1 1 d . . . . .
H026 H 0.891940 0.078869 0.842833 0.034 Uiso 1 1 calc R U . . .
C028 C 0.86110(10) 0.45029(11) 0.79535(10) 0.0344(3) Uani 1 1 d . . . . .
C014 C 0.61537(10) 0.78346(11) 0.51309(10) 0.0317(3) Uani 1 1 d . . . . .
H014 H 0.637349 0.790561 0.573748 0.038 Uiso 1 1 calc R U . . .
C013 C 0.60347(10) 0.87533(11) 0.46197(10) 0.0354(3) Uani 1 1 d . . . . .
H013 H 0.617535 0.943695 0.488308 0.042 Uiso 1 1 calc R U . . .
C023 C 0.84054(10) 0.06270(12) 0.60726(9) 0.0317(3) Uani 1 1 d . . . . .
H023 H 0.828670 0.059212 0.548154 0.038 Uiso 1 1 calc R U . . .
C027 C 0.88051(10) 0.35106(12) 0.76220(10) 0.0327(3) Uani 1 1 d . . . . .
H027 H 0.919963 0.348915 0.738391 0.039 Uiso 1 1 calc R U . . .
C019 C 0.70789(9) -0.04771(11) 0.82728(9) 0.0302(3) Uani 1 1 d . . . . .
H019 H 0.725309 -0.103210 0.868944 0.036 Uiso 1 1 calc R U . . .
C032 C 0.77594(11) 0.52515(12) 0.85468(10) 0.0377(3) Uani 1 1 d . . . . .
H032 H 0.733693 0.517769 0.874510 0.045 Uiso 1 1 calc R U . . .
C031 C 0.81325(13) 0.62609(13) 0.85878(12) 0.0503(5) Uani 1 1 d . . . . .
H031 H 0.794847 0.686135 0.879676 0.060 Uiso 1 1 calc R U . . .
C029 C 0.90161(13) 0.54877(14) 0.79942(12) 0.0483(4) Uani 1 1 d . . . . .
H029 H 0.944530 0.554626 0.780377 0.058 Uiso 1 1 calc R U . . .
C030 C 0.87696(15) 0.63792(14) 0.83228(14) 0.0558(5) Uani 1 1 d . . . . .
H030 H 0.903320 0.705250 0.836369 0.067 Uiso 1 1 calc R U . . .
C1A C 0.8671(7) -0.1354(5) 0.6142(7) 0.0273(12) Uani 0.53(3) 1 d DG . P A 1
C2A C 0.8284(7) -0.2244(7) 0.6335(6) 0.0401(14) Uani 0.53(3) 1 d G . P A 1
H2A H 0.794816 -0.214268 0.663480 0.048 Uiso 0.53(3) 1 calc R U P A 1
C3A C 0.8399(7) -0.3286(5) 0.6079(6) 0.0465(14) Uani 0.53(3) 1 d G . P A 1
H3A H 0.813987 -0.388201 0.620777 0.056 Uiso 0.53(3) 1 calc R U P A 1
C4A C 0.8901(6) -0.3438(6) 0.5631(7) 0.0402(15) Uani 0.53(3) 1 d G . P A 1
H4A H 0.897781 -0.413517 0.545958 0.048 Uiso 0.53(3) 1 calc R U P A 1
C5A C 0.9288(6) -0.2548(8) 0.5438(5) 0.0392(14) Uani 0.53(3) 1 d G . P A 1
H5A H 0.962403 -0.264899 0.513842 0.047 Uiso 0.53(3) 1 calc R U P A 1
C6A C 0.9173(7) -0.1505(6) 0.5694(6) 0.0343(12) Uani 0.53(3) 1 d G . P A 1
H6A H 0.943232 -0.090965 0.556544 0.041 Uiso 0.53(3) 1 calc R U P A 1
C1B C 0.8823(7) -0.1380(6) 0.6286(7) 0.0263(12) Uani 0.47(3) 1 d DG . P A 2
C2B C 0.8459(8) -0.2358(7) 0.6374(6) 0.0321(13) Uani 0.47(3) 1 d G . P A 2
H2B H 0.814207 -0.238215 0.669907 0.039 Uiso 0.47(3) 1 calc R U P A 2
C3B C 0.8569(8) -0.3299(5) 0.5975(7) 0.0426(17) Uani 0.47(3) 1 d G . P A 2
H3B H 0.832597 -0.395272 0.603384 0.051 Uiso 0.47(3) 1 calc R U P A 2
C4B C 0.9043(8) -0.3262(9) 0.5489(7) 0.0413(18) Uani 0.47(3) 1 d G . P A 2
H4B H 0.911690 -0.389128 0.522268 0.050 Uiso 0.47(3) 1 calc R U P A 2
C5B C 0.9407(8) -0.2284(11) 0.5402(6) 0.0461(16) Uani 0.47(3) 1 d G . P A 2
H5B H 0.972393 -0.225925 0.507671 0.055 Uiso 0.47(3) 1 calc R U P A 2
C6B C 0.9297(7) -0.1343(8) 0.5800(7) 0.0416(16) Uani 0.47(3) 1 d G . P A 2
H6B H 0.954005 -0.068865 0.574192 0.050 Uiso 0.47(3) 1 calc R U P A 2

loop_
_atom_site_aniso_label
_atom_site_aniso_U_11
_atom_site_aniso_U_22
_atom_site_aniso_U_33
_atom_site_aniso_U_23
_atom_site_aniso_U_13
_atom_site_aniso_U_12
Fe01 0.02816(11) 0.01765(10) 0.01988(10) -0.00078(6) 0.00731(8) -0.00041(6)
S002 0.03431(17) 0.02695(16) 0.02630(16) 0.00141(12) 0.01231(14) 0.00359(12)
S001 0.03498(18) 0.03314(18) 0.02865(18) 0.00873(13) 0.01038(15) 0.00393(13)
N005 0.0267(5) 0.0198(5) 0.0226(5) 0.0002(4) 0.0098(4) -0.0005(4)
N006 0.0360(6) 0.0202(5) 0.0243(5) -0.0010(4) 0.0050(5) -0.0013(4)
N003 0.0289(5) 0.0193(5) 0.0224(5) 0.0009(4) 0.0089(4) 0.0013(4)
N004 0.0308(5) 0.0221(5) 0.0220(5) 0.0007(4) 0.0087(4) -0.0011(4)
N002 0.0349(6) 0.0259(5) 0.0241(5) -0.0022(4) 0.0096(5) 0.0027(4)
N001 0.0320(5) 0.0240(5) 0.0236(5) -0.0025(4) 0.0086(5) -0.0010(4)
C015 0.0310(6) 0.0225(6) 0.0215(6) 0.0000(4) 0.0082(5) -0.0005(5)
C016 0.0291(6) 0.0214(5) 0.0224(6) -0.0007(4) 0.0093(5) -0.0008(4)
C003 0.0282(6) 0.0196(5) 0.0228(6) 0.0017(4) 0.0067(5) 0.0002(4)
C021 0.0281(6) 0.0245(6) 0.0268(6) -0.0007(5) 0.0124(5) -0.0008(5)
C024 0.0264(6) 0.0288(6) 0.0302(6) -0.0013(5) 0.0112(5) 0.0026(5)
C007 0.0345(7) 0.0215(6) 0.0282(6) 0.0006(5) 0.0125(5) 0.0042(5)
C012 0.0392(7) 0.0267(6) 0.0362(7) 0.0099(5) 0.0182(6) 0.0045(5)
C010 0.0321(6) 0.0245(6) 0.0281(6) 0.0010(5) 0.0114(5) 0.0023(5)
C022 0.0366(7) 0.0271(6) 0.0277(6) 0.0034(5) 0.0142(6) 0.0014(5)
C008 0.0338(6) 0.0244(6) 0.0232(6) 0.0007(5) 0.0120(5) 0.0024(5)
C025 0.0285(6) 0.0276(6) 0.0296(6) 0.0040(5) 0.0091(5) 0.0050(5)
C002 0.0336(6) 0.0182(5) 0.0197(5) 0.0000(4) 0.0058(5) 0.0029(5)
C004 0.0364(7) 0.0194(5) 0.0276(6) -0.0011(5) 0.0132(5) 0.0017(5)
C020 0.0318(6) 0.0236(6) 0.0250(6) 0.0019(5) 0.0106(5) -0.0018(5)
C005 0.0384(7) 0.0232(6) 0.0265(6) 0.0016(5) 0.0158(6) 0.0024(5)
C009 0.0294(6) 0.0215(6) 0.0281(6) 0.0031(5) 0.0123(5) 0.0032(5)
C017 0.0358(7) 0.0233(6) 0.0268(6) -0.0025(5) 0.0092(5) -0.0045(5)
C006 0.0298(6) 0.0205(5) 0.0261(6) 0.0016(4) 0.0103(5) 0.0015(4)
C018 0.0405(7) 0.0206(6) 0.0343(7) -0.0015(5) 0.0144(6) -0.0054(5)
C001 0.0302(6) 0.0234(6) 0.0244(6) -0.0029(4) 0.0118(5) -0.0022(5)
C011 0.0355(7) 0.0328(7) 0.0267(6) 0.0051(5) 0.0123(6) 0.0040(5)
C026 0.0297(6) 0.0288(6) 0.0241(6) 0.0014(5) 0.0099(5) 0.0021(5)
C028 0.0416(8) 0.0249(6) 0.0300(7) 0.0007(5) 0.0094(6) -0.0074(5)
C014 0.0409(8) 0.0248(6) 0.0286(7) 0.0009(5) 0.0143(6) 0.0021(5)
C013 0.0451(8) 0.0217(6) 0.0389(8) 0.0012(5) 0.0179(7) 0.0005(5)
C023 0.0373(7) 0.0333(7) 0.0262(6) 0.0000(5) 0.0153(6) 0.0020(5)
C027 0.0378(7) 0.0307(7) 0.0291(7) 0.0000(5) 0.0140(6) -0.0067(5)
C019 0.0353(7) 0.0228(6) 0.0310(7) 0.0046(5) 0.0131(6) -0.0015(5)
C032 0.0460(8) 0.0235(6) 0.0317(7) -0.0048(5) 0.0059(6) 0.0017(6)
C031 0.0639(11) 0.0222(7) 0.0464(9) -0.0058(6) 0.0069(9) -0.0009(7)
C029 0.0599(11) 0.0322(8) 0.0481(9) 0.0011(7) 0.0193(8) -0.0161(7)
C030 0.0735(13) 0.0252(7) 0.0554(11) -0.0024(7) 0.0157(10) -0.0167(8)
C1A 0.015(3) 0.0314(16) 0.019(3) -0.0002(14) -0.007(2) 0.0111(13)
C2A 0.029(3) 0.028(2) 0.055(3) -0.0025(17) 0.010(2) 0.0091(19)
C3A 0.047(3) 0.037(2) 0.050(3) -0.0051(18) 0.016(2) 0.0053(17)
C4A 0.053(3) 0.0321(18) 0.027(3) 0.0022(18) 0.0101(18) 0.0134(17)
C5A 0.044(3) 0.036(3) 0.037(2) -0.007(2) 0.0170(18) 0.011(2)
C6A 0.027(2) 0.036(2) 0.030(2) -0.0138(17) 0.0033(18) -0.0004(17)
C1B 0.012(3) 0.0339(18) 0.014(2) -0.0020(14) -0.012(2) 0.0093(14)
C2B 0.025(3) 0.030(2) 0.036(2) 0.0009(16) 0.0071(19) 0.0150(18)
C3B 0.060(4) 0.028(2) 0.040(3) -0.0055(17) 0.023(3) 0.008(2)
C4B 0.056(4) 0.036(3) 0.027(3) 0.004(2) 0.014(2) 0.021(3)
C5B 0.042(3) 0.043(4) 0.050(3) -0.005(3) 0.017(2) 0.012(3)
C6B 0.033(3) 0.047(3) 0.039(3) -0.019(2) 0.010(3) 0.001(2)

loop_
_atom_type_symbol
_atom_type_description
_atom_type_scat_dispersion_real
_atom_type_scat_dispersion_imag
_atom_type_scat_source
C C 0.0024 0.0013 'International Tables Vol C Tables 4.2.6.8 and 6.1.1.4'
H H 0.0000 0.0000 'International Tables Vol C Tables 4.2.6.8 and 6.1.1.4'
N N 0.0049 0.0027 'International Tables Vol C Tables 4.2.6.8 and 6.1.1.4'
S S 0.1051 0.1002 'International Tables Vol C Tables 4.2.6.8 and 6.1.1.4'
Fe Fe 0.3265 0.6960 'International Tables Vol C Tables 4.2.6.8 and 6.1.1.4'

loop_
_geom_angle_atom_site_label_1
_geom_angle_atom_site_label_2
_geom_angle_atom_site_label_3
_geom_angle
_geom_angle_site_symmetry_1
_geom_angle_site_symmetry_3
_geom_angle_publ_flag
N002 Fe01 N001 90.52(5) . . ?
N002 Fe01 N006 94.82(5) . . ?
N001 Fe01 N006 91.40(5) . . ?
N002 Fe01 N003 92.24(5) . . ?
N001 Fe01 N003 172.09(5) . . ?
N006 Fe01 N003 95.75(5) . . ?
N002 Fe01 N004 175.46(5) . . ?
N001 Fe01 N004 91.18(5) . . ?
N006 Fe01 N004 80.93(5) . . ?
N003 Fe01 N004 86.63(5) . . ?
N002 Fe01 N005 89.97(5) . . ?
N001 Fe01 N005 91.33(5) . . ?
N006 Fe01 N005 174.46(5) . . ?
N003 Fe01 N005 81.26(4) . . ?
N004 Fe01 N005 94.20(5) . . ?
C020 N005 C016 117.60(11) . . ?
C020 N005 Fe01 128.70(9) . . ?
C016 N005 Fe01 113.61(8) . . ?
C032 N006 C028 118.42(13) . . ?
C032 N006 Fe01 127.15(12) . . ?
C028 N006 Fe01 114.41(9) . . ?
C015 N003 C003 117.39(11) . . ?
C015 N003 Fe01 114.66(9) . . ?
C003 N003 Fe01 127.45(8) . . ?
C027 N004 C021 118.91(13) . . ?
C027 N004 Fe01 115.44(10) . . ?
C021 N004 Fe01 125.19(9) . . ?
C002 N002 Fe01 168.37(11) . . ?
C001 N001 Fe01 162.62(11) . . ?
N003 C015 C016 116.34(12) . . ?
N005 C016 C017 122.88(12) . . ?
N005 C016 C015 113.47(11) . . ?
C017 C016 C015 123.65(12) . . ?
C004 C003 C008 120.00(12) . . ?
C004 C003 N003 120.21(12) . . ?
C008 C003 N003 119.78(12) . . ?
C022 C021 C026 120.41(13) . . ?
C022 C021 N004 120.10(12) . . ?
C026 C021 N004 119.41(12) . . ?
C023 C024 C025 118.53(13) . . ?
C023 C024 C1B 125.3(4) . . ?
C025 C024 C1B 115.9(4) . . ?
C023 C024 C1A 118.0(4) . . ?
C025 C024 C1A 123.4(4) . . ?
C008 C007 C006 121.19(12) . . ?
C013 C012 C011 119.70(13) . . ?
C011 C010 C009 121.07(13) . . ?
C021 C022 C023 119.80(13) . . ?
C007 C008 C003 119.70(13) . . ?
C026 C025 C024 121.39(13) . . ?
N002 C002 S002 179.55(13) . . ?
C003 C004 C005 119.83(12) . . ?
N005 C020 C019 122.59(12) . . ?
C004 C005 C006 121.22(13) . . ?
C010 C009 C014 118.14(13) . . ?
C010 C009 C006 121.16(12) . . ?
C014 C009 C006 120.66(12) . . ?
C016 C017 C018 118.78(13) . . ?
C007 C006 C005 118.04(12) . . ?
C007 C006 C009 121.84(12) . . ?
C005 C006 C009 120.10(12) . . ?
C019 C018 C017 118.58(12) . . ?
N001 C001 S001 176.98(12) . . ?
C012 C011 C010 119.95(14) . . ?
C025 C026 C021 119.19(13) . . ?
N006 C028 C029 122.65(15) . . ?
N006 C028 C027 113.34(12) . . ?
C029 C028 C027 124.01(16) . . ?
C013 C014 C009 120.91(14) . . ?
C012 C013 C014 120.22(13) . . ?
C022 C023 C024 120.67(13) . . ?
N004 C027 C028 115.79(14) . . ?
C018 C019 C020 119.54(12) . . ?
N006 C032 C031 121.34(17) . . ?
C030 C031 C032 120.20(17) . . ?
C030 C029 C028 118.40(18) . . ?
C031 C030 C029 118.97(16) . . ?
C2A C1A C6A 120.0 . . ?
C2A C1A C024 116.3(6) . . ?
C6A C1A C024 122.7(5) . . ?
C3A C2A C1A 120.0 . . ?
C4A C3A C2A 120.0 . . ?
C5A C4A C3A 120.0 . . ?
C4A C5A C6A 120.0 . . ?
C5A C6A C1A 120.0 . . ?
C2B C1B C6B 120.0 . . ?
C2B C1B C024 124.4(6) . . ?
C6B C1B C024 115.1(6) . . ?
C1B C2B C3B 120.0 . . ?
C4B C3B C2B 120.0 . . ?
C5B C4B C3B 120.0 . . ?
C4B C5B C6B 120.0 . . ?
C5B C6B C1B 120.0 . . ?

loop_
_geom_bond_atom_site_label_1
_geom_bond_atom_site_label_2
_geom_bond_distance
_geom_bond_site_symmetry_2
_geom_bond_publ_flag
Fe01 N002 1.9295(13) . ?
Fe01 N001 1.9339(11) . ?
Fe01 N006 1.9429(11) . ?
Fe01 N003 1.9540(11) . ?
Fe01 N004 1.9540(12) . ?
Fe01 N005 1.9566(11) . ?
S002 C002 1.6255(15) . ?
S001 C001 1.6250(14) . ?
N005 C020 1.3316(16) . ?
N005 C016 1.3457(16) . ?
N006 C032 1.3326(19) . ?
N006 C028 1.345(2) . ?
N003 C015 1.2832(16) . ?
N003 C003 1.4248(15) . ?
N004 C027 1.2764(18) . ?
N004 C021 1.4209(17) . ?
N002 C002 1.153(2) . ?
N001 C001 1.1508(18) . ?
C015 C016 1.4399(17) . ?
C016 C017 1.3756(17) . ?
C003 C004 1.3757(19) . ?
C003 C008 1.3812(18) . ?
C021 C022 1.3773(19) . ?
C021 C026 1.3810(18) . ?
C024 C023 1.383(2) . ?
C024 C025 1.385(2) . ?
C024 C1B 1.480(6) . ?
C024 C1A 1.490(5) . ?
C007 C008 1.3811(18) . ?
C007 C006 1.385(2) . ?
C012 C013 1.376(2) . ?
C012 C011 1.377(2) . ?
C010 C011 1.3825(19) . ?
C010 C009 1.3846(19) . ?
C022 C023 1.379(2) . ?
C025 C026 1.3739(19) . ?
C004 C005 1.3791(18) . ?
C020 C019 1.3752(18) . ?
C005 C006 1.3873(18) . ?
C009 C014 1.3871(18) . ?
C009 C006 1.4763(17) . ?
C017 C018 1.3773(19) . ?
C018 C019 1.373(2) . ?
C028 C029 1.381(2) . ?
C028 C027 1.438(2) . ?
C014 C013 1.3794(19) . ?
C032 C031 1.382(2) . ?
C031 C030 1.363(3) . ?
C029 C030 1.375(3) . ?
C1A C2A 1.3900 . ?
C1A C6A 1.3900 . ?
C2A C3A 1.3900 . ?
C3A C4A 1.3900 . ?
C4A C5A 1.3900 . ?
C5A C6A 1.3900 . ?
C1B C2B 1.3900 . ?
C1B C6B 1.3900 . ?
C2B C3B 1.3900 . ?
C3B C4B 1.3900 . ?
C4B C5B 1.3900 . ?
C5B C6B 1.3900 . ?
